data_4117037
loop_
_publ_author_name
'Cotton, F. Albert'
'Daniels, Lee M.'
'Murillo, Carlos A.'
'Pascual, Isabel'

_publ_section_title
;
 Compounds with Linear, Bonded Trichromium Chains
;
_journal_coden_ASTM JACSAT
_journal_issue 42
_journal_name_full 'Journal of the American Chemical Society'
_journal_page_first 10223
_journal_page_last 10224
_journal_paper_doi 10.1021/ja971998+
_journal_volume 119
_journal_year 1997
_chemical_formula_sum 'C41 H34 Cl4 Cr3 N12'
_chemical_formula_weight 984.01
_space_group_IT_number 34
_symmetry_cell_setting orthorhombic
_symmetry_space_group_name_Hall 'P 2 -2n'
_symmetry_space_group_name_H-M 'P n n 2'
_atom_sites_solution_hydrogens difmap
_atom_sites_solution_primary direct
_atom_sites_solution_secondary difmap
_audit_creation_method SHELXL
_cell_angle_alpha 90.00
_cell_angle_beta 90.00
_cell_angle_gamma 90.00
_cell_formula_units_Z 2
_cell_length_a 12.996(2)
_cell_length_b 14.1381(8)
_cell_length_c 11.3306(13)
_cell_measurement_reflns_used 115
_cell_measurement_temperature 213(2)
_cell_measurement_theta_max 19.4
_cell_measurement_theta_min 9.2
_cell_volume 2081.9(4)
_computing_cell_refinement MADNES
_computing_data_collection MADNES
_computing_data_reduction PROCOR
_computing_molecular_graphics XPW
_computing_publication_material 'CIFTAB, SHELXL-93 (Sheldrick, 1993)'
_computing_structure_refinement 'SHELXL-93 (Sheldrick, 1993)'
_computing_structure_solution 'SHELXS-86 (Sheldrick, 1990)'
_diffrn_ambient_temperature 213(2)
_diffrn_measurement_device 'Nonius FAST'
_diffrn_measurement_method 'Frame data from \w scans'
_diffrn_radiation_monochromator graphite
_diffrn_radiation_source 'fine-focus sealed tube'
_diffrn_radiation_type MoK\a
_diffrn_radiation_wavelength 0.71073
_diffrn_reflns_av_R_equivalents 0.0754
_diffrn_reflns_av_sigmaI/netI 0.0504
_diffrn_reflns_limit_h_max 14
_diffrn_reflns_limit_h_min -14
_diffrn_reflns_limit_k_max 15
_diffrn_reflns_limit_k_min -13
_diffrn_reflns_limit_l_max 12
_diffrn_reflns_limit_l_min -12
_diffrn_reflns_number 8778
_diffrn_reflns_theta_max 22.52
_diffrn_reflns_theta_min 2.13
_diffrn_standards_number 'none (Area detector)'
_exptl_absorpt_coefficient_mu 1.041
_exptl_absorpt_correction_type 'none (N/A)'
_exptl_crystal_colour green-black
_exptl_crystal_density_diffrn 1.541
_exptl_crystal_description 'regular block'
_exptl_crystal_F_000 979
_exptl_crystal_size_max 0.20
_exptl_crystal_size_mid 0.20
_exptl_crystal_size_min 0.18
_refine_diff_density_max 0.926
_refine_diff_density_min -0.580
_refine_diff_density_rms 0.114
_refine_ls_abs_structure_details 'Flack H D (1983), Acta Cryst. A39, 876-881'
_refine_ls_abs_structure_Flack -0.06(6)
_refine_ls_extinction_method none
_refine_ls_goodness_of_fit_all 1.401
_refine_ls_goodness_of_fit_obs 1.417
_refine_ls_hydrogen_treatment riding
_refine_ls_matrix_type full
_refine_ls_number_parameters 276
_refine_ls_number_reflns 2644
_refine_ls_number_restraints 1
_refine_ls_restrained_S_all 1.401
_refine_ls_restrained_S_obs 1.417
_refine_ls_R_factor_all 0.0644
_refine_ls_R_factor_obs 0.0557
_refine_ls_shift/esd_max -0.161
_refine_ls_shift/esd_mean 0.017
_refine_ls_structure_factor_coef Fsqd
_refine_ls_weighting_details 'w=1/[\s^2^(Fo^2^)+(0.0543P)^2^+4.5021P] where P=(Fo^2^+2Fc^2^)/3'
_refine_ls_weighting_scheme calc
_refine_ls_wR_factor_all 0.1510
_refine_ls_wR_factor_obs 0.1438
_reflns_number_observed 2373
_reflns_number_total 2644
_reflns_observed_criterion >2sigma(I)
_cod_data_source_file ja9719982B_1.cif
_cod_data_source_block cmpd1
_cod_depositor_comments
;
The following automatic conversions were performed:

'_refine_ls_weighting_scheme' value 'calc
w=1/[\s^2^(Fo^2^)+(0.0543P)^2^+4.5021P] where P=(Fo^2^+2Fc^2^)/3' was
changed to 'calc'. New tag '_refine_ls_weighting_details' was
created. The value of the new tag was set to
'w=1/[\s^2^(Fo^2^)+(0.0543P)^2^+4.5021P] where P=(Fo^2^+2Fc^2^)/3'.

Automatic conversion script
Id: cif_fix_values 3143 2015-03-26 13:38:13Z robertas 
;
_cod_database_code 4117037

loop_
_symmetry_equiv_pos_as_xyz
'x, y, z'
'-x, -y, z'
'x+1/2, -y+1/2, z+1/2'
'-x+1/2, y+1/2, z+1/2'

loop_
_atom_site_aniso_label
_atom_site_aniso_U_11
_atom_site_aniso_U_22
_atom_site_aniso_U_33
_atom_site_aniso_U_23
_atom_site_aniso_U_13
_atom_site_aniso_U_12
Cr1 0.0218(6) 0.0162(7) 0.0228(6) 0.0010(7) -0.0012(7) -0.0018(4)
Cr2 0.0267(9) 0.0175(9) 0.0207(8) 0.000 0.000 -0.0076(7)
Cl1 0.0280(10) 0.0302(11) 0.0387(10) 0.0019(13) -0.0023(13) 0.0079(7)
N0 0.024(4) 0.022(4) 0.022(4) -0.001(3) -0.001(3) -0.002(3)
C1 0.024(4) 0.032(5) 0.037(5) 0.005(4) -0.002(4) -0.003(4)
N1 0.022(4) 0.019(4) 0.035(4) -0.004(3) 0.007(3) -0.003(3)
C2 0.054(6) 0.043(7) 0.038(5) 0.005(5) -0.011(5) -0.002(5)
N2 0.020(4) 0.018(4) 0.030(4) -0.001(3) -0.001(3) 0.004(3)
C3 0.058(7) 0.062(7) 0.025(5) -0.005(5) -0.005(5) -0.004(5)
C4 0.046(6) 0.033(6) 0.030(5) 0.003(4) -0.003(4) 0.004(4)
C5 0.018(4) 0.033(5) 0.022(4) -0.005(4) 0.006(3) -0.008(4)
N6 0.019(4) 0.011(5) 0.026(4) -0.005(3) -0.006(3) -0.002(3)
C7 0.022(4) 0.020(5) 0.035(5) -0.012(4) 0.003(4) -0.002(4)
C8 0.029(5) 0.028(6) 0.059(6) 0.001(4) -0.009(4) 0.000(4)
C9 0.050(6) 0.041(7) 0.060(7) -0.013(5) -0.019(5) -0.011(5)
N0A 0.021(4) 0.024(4) 0.021(3) 0.001(3) 0.000(3) -0.002(3)
C1A 0.025(5) 0.035(6) 0.035(5) 0.001(4) 0.000(4) -0.001(4)
C2A 0.032(5) 0.036(6) 0.042(6) 0.012(5) -0.002(4) -0.010(4)
C3A 0.026(5) 0.028(5) 0.058(6) 0.010(5) -0.002(4) -0.006(4)
C4A 0.030(5) 0.012(5) 0.037(5) 0.007(4) 0.001(4) -0.002(3)
C5A 0.028(5) 0.018(5) 0.012(4) -0.002(3) -0.007(3) 0.002(4)
N6A 0.018(4) 0.020(5) 0.029(4) 0.001(3) 0.003(3) 0.003(3)
C7A 0.028(5) 0.009(4) 0.032(5) -0.005(4) -0.004(4) 0.002(3)
C8A 0.026(4) 0.042(6) 0.029(5) 0.006(4) 0.008(4) 0.005(4)
C9A 0.041(6) 0.062(7) 0.027(5) 0.010(5) -0.004(4) 0.008(5)
C10 0.037(6) 0.019(6) 0.123(11) -0.013(6) -0.020(6) -0.001(4)
C10A 0.023(5) 0.084(8) 0.028(5) 0.020(5) 0.000(4) 0.023(5)
C11 0.030(5) 0.021(5) 0.063(6) -0.003(4) -0.007(4) -0.002(4)
C11A 0.028(5) 0.039(5) 0.040(5) 0.007(4) -0.006(4) 0.006(4)
Cl98 0.050(3) 0.073(5) 0.084(4) 0.015(4) 0.017(3) 0.006(3)
C97 0.025(4) 0.068(5) 0.045(4) 0.050(4) -0.026(3) -0.039(4)
Cl97 0.025(4) 0.068(5) 0.045(4) 0.050(4) -0.026(3) -0.039(4)

loop_
_atom_site_label
_atom_site_type_symbol
_atom_site_fract_x
_atom_site_fract_y
_atom_site_fract_z
_atom_site_U_iso_or_equiv
_atom_site_thermal_displace_type
_atom_site_occupancy
_atom_site_calc_flag
_atom_site_refinement_flags
_atom_site_disorder_group
Cr1 Cr 0.15531(8) 0.91289(7) 0.07321(13) 0.0203(3) Uani 1 d . .
Cr2 Cr 0.0000 1.0000 0.0753(2) 0.0216(4) Uani 1 d S .
Cl1 Cl 0.32096(13) 0.81616(13) 0.0701(2) 0.0323(5) Uani 1 d . .
N0 N 0.1760(5) 0.9714(5) 0.2454(5) 0.023(2) Uani 1 d . .
C1 C 0.2407(6) 0.9289(6) 0.3219(8) 0.031(2) Uani 1 d . .
H1 H 0.2787(6) 0.8768(6) 0.2945(8) 0.037 Uiso 1 calc R .
N1 N -0.0646(5) 1.1962(5) 0.1446(6) 0.025(2) Uani 1 d . .
C2 C 0.2550(8) 0.9563(7) 0.4369(9) 0.045(2) Uani 1 d . .
H2 H 0.3014(8) 0.9244(7) 0.4866(9) 0.054 Uiso 0.50 calc PR .
N2 N -0.1051(5) 1.1269(4) -0.0976(6) 0.0225(15) Uani 1 d . .
C3 C 0.1976(8) 1.0338(8) 0.4774(8) 0.048(3) Uani 1 d . .
H3 H 0.2038(8) 1.0543(8) 0.5560(8) 0.058 Uiso 1 calc R .
C4 C 0.1317(7) 1.0798(6) 0.4005(8) 0.037(2) Uani 1 d . .
H4 H 0.0939(7) 1.1323(6) 0.4271(8) 0.044 Uiso 1 calc R .
C5 C 0.1208(6) 1.0498(6) 0.2851(7) 0.024(2) Uani 1 d . .
N6 N 0.0544(5) 1.0865(5) 0.2029(6) 0.019(2) Uani 1 d . .
C7 C 0.0236(6) 1.1784(6) 0.2043(7) 0.026(2) Uani 1 d . .
C8 C 0.0812(7) 1.2529(6) 0.2536(9) 0.039(2) Uani 1 d . .
H8 H 0.1414(7) 1.2400(6) 0.2967(9) 0.047 Uiso 1 calc R .
C9 C 0.0482(8) 1.3462(8) 0.2380(9) 0.050(3) Uani 1 d . .
H9 H 0.0862(8) 1.3966(8) 0.2701(9) 0.060 Uiso 1 calc R .
N0A N 0.2230(5) 1.0353(5) -0.0001(5) 0.0217(15) Uani 1 d . .
C1A C 0.3257(6) 1.0494(7) 0.0100(8) 0.032(2) Uani 1 d . .
H1A H 0.3652(6) 1.0018(7) 0.0459(8) 0.038 Uiso 1 calc R .
C2A C 0.3749(7) 1.1278(6) -0.0284(8) 0.037(2) Uani 1 d . .
H2A H 0.4463(7) 1.1350(6) -0.0188(8) 0.044 Uiso 1 calc R .
C3A C 0.3159(7) 1.1971(6) -0.0825(9) 0.037(2) Uani 1 d . .
H3A H 0.3479(7) 1.2514(6) -0.1134(9) 0.045 Uiso 1 calc R .
C4A C 0.2118(6) 1.1869(6) -0.0911(7) 0.026(2) Uani 1 d . .
H4A H 0.1717(6) 1.2359(6) -0.1232(7) 0.032 Uiso 1 calc R .
C5A C 0.1644(6) 1.1034(5) -0.0519(6) 0.019(2) Uani 1 d . .
N6A N 0.0599(5) 1.0860(5) -0.0499(7) 0.022(2) Uani 1 d . .
C7A C -0.0052(6) 1.1231(6) -0.1325(7) 0.023(2) Uani 1 d . .
C8A C 0.0232(6) 1.1498(6) -0.2462(7) 0.032(2) Uani 1 d . .
H8A H 0.0926(6) 1.1475(6) -0.2691(7) 0.039 Uiso 1 calc R .
C9A C -0.0506(7) 1.1796(7) -0.3251(8) 0.043(3) Uani 1 d . .
H9A H -0.0319(7) 1.1985(7) -0.4017(8) 0.052 Uiso 1 calc R .
C10 C -0.0405(7) 1.3633(7) 0.1751(12) 0.060(3) Uani 1 d . .
H10 H -0.0640(7) 1.4254(7) 0.1631(12) 0.072 Uiso 1 calc R .
C10A C -0.1537(7) 1.1814(8) -0.2899(8) 0.045(3) Uani 1 d . .
H10A H -0.2059(7) 1.2000(8) -0.3424(8) 0.054 Uiso 1 calc R .
C11 C -0.0946(7) 1.2867(6) 0.1298(9) 0.038(2) Uani 1 d . .
H11 H -0.1551(7) 1.2985(6) 0.0867(9) 0.045 Uiso 1 calc R .
C11A C -0.1760(7) 1.1554(7) -0.1783(8) 0.036(2) Uani 1 d . .
H11A H -0.2453(7) 1.1572(7) -0.1547(8) 0.043 Uiso 1 calc R .
Cl98 Cl 0.4857(5) 1.1098(5) 0.3980(6) 0.069(2) Uani 0.50 d P 1
C97 C 0.4774(5) 1.0621(6) 0.2813(6) 0.046(2) Uani 0.25 d P 1
Cl97 Cl 0.4774(5) 1.0621(6) 0.2813(6) 0.046(2) Uani 0.25 d P 1

loop_
_atom_type_symbol
_atom_type_description
_atom_type_scat_dispersion_real
_atom_type_scat_dispersion_imag
_atom_type_scat_source
C C 0.0033 0.0016 'International Tables Vol C Tables 4.2.6.8 and 6.1.1.4'
H H 0.0000 0.0000 'International Tables Vol C Tables 4.2.6.8 and 6.1.1.4'
N N 0.0061 0.0033 'International Tables Vol C Tables 4.2.6.8 and 6.1.1.4'
Cl Cl 0.1484 0.1585 'International Tables Vol C Tables 4.2.6.8 and 6.1.1.4'
Cr Cr 0.3209 0.6236 'International Tables Vol C Tables 4.2.6.8 and 6.1.1.4'

loop_
_geom_angle_atom_site_label_1
_geom_angle_atom_site_label_2
_geom_angle_atom_site_label_3
_geom_angle
_geom_angle_site_symmetry_1
_geom_angle_site_symmetry_3
N1 Cr1 N0A 170.3(2) 2_575 .
N1 Cr1 N2 89.1(3) 2_575 2_575
N0A Cr1 N2 89.3(2) . 2_575
N1 Cr1 N0 90.2(3) 2_575 .
N0A Cr1 N0 89.4(2) . .
N2 Cr1 N0 167.4(2) 2_575 .
N1 Cr1 Cr2 84.2(2) 2_575 .
N0A Cr1 Cr2 86.1(2) . .
N2 Cr1 Cr2 83.4(2) 2_575 .
N0 Cr1 Cr2 84.1(2) . .
N1 Cr1 Cl1 94.9(2) 2_575 .
N0A Cr1 Cl1 94.7(2) . .
N2 Cr1 Cl1 96.0(2) 2_575 .
N0 Cr1 Cl1 96.5(2) . .
Cr2 Cr1 Cl1 178.94(7) . .
N6A Cr2 N6A 91.0(4) 2_575 .
N6A Cr2 N6 90.2(2) . .
N6A Cr2 N6 177.8(4) . 2_575
N6 Cr2 N6 88.7(4) . 2_575
N6A Cr2 Cr1 90.5(2) 2_575 .
N6A Cr2 Cr1 88.7(2) . .
N6 Cr2 Cr1 91.3(2) . .
N6 Cr2 Cr1 89.5(2) 2_575 .
Cr1 Cr2 Cr1 178.87(13) . 2_575
C1 N0 C5 117.8(7) . .
C1 N0 Cr1 119.6(5) . .
C5 N0 Cr1 122.5(5) . .
N0 C1 C2 124.7(9) . .
C11 N1 C7 118.9(7) . .
C11 N1 Cr1 119.1(6) . 2_575
C7 N1 Cr1 122.1(5) . 2_575
C1 C2 C3 117.3(9) . .
C7A N2 C11A 117.6(7) . .
C7A N2 Cr1 123.4(5) . 2_575
C11A N2 Cr1 119.0(5) . 2_575
C4 C3 C2 119.3(8) . .
C5 C4 C3 121.0(9) . .
N6 C5 C4 126.3(8) . .
N6 C5 N0 113.9(7) . .
C4 C5 N0 119.7(8) . .
C7 N6 C5 122.6(7) . .
C7 N6 Cr2 118.9(6) . .
C5 N6 Cr2 118.5(5) . .
N1 C7 N6 114.9(7) . .
N1 C7 C8 120.7(8) . .
N6 C7 C8 124.2(7) . .
C9 C8 C7 119.5(8) . .
C10 C9 C8 119.2(9) . .
C1A N0A C5A 118.9(7) . .
C1A N0A Cr1 119.9(5) . .
C5A N0A Cr1 121.1(5) . .
C2A C1A N0A 124.1(8) . .
C1A C2A C3A 117.4(8) . .
C4A C3A C2A 120.3(8) . .
C3A C4A C5A 120.1(8) . .
N0A C5A N6A 114.7(7) . .
N0A C5A C4A 119.1(7) . .
N6A C5A C4A 125.9(7) . .
C7A N6A C5A 122.0(7) . .
C7A N6A Cr2 118.2(6) . .
C5A N6A Cr2 119.8(5) . .
N2 C7A N6A 114.1(7) . .
N2 C7A C8A 120.8(7) . .
N6A C7A C8A 125.0(8) . .
C9A C8A C7A 120.0(8) . .
C8A C9A C10A 119.2(8) . .
C9 C10 C11 118.6(10) . .
C11A C10A C9A 118.0(8) . .
N1 C11 C10 123.2(9) . .
C10A C11A N2 124.5(8) . .
Cl98 C97 Cl97 114.0(4) . 2_675

loop_
_geom_bond_atom_site_label_1
_geom_bond_atom_site_label_2
_geom_bond_distance
_geom_bond_site_symmetry_2
_geom_bond_publ_flag
Cr1 N1 2.103(7) 2_575 y
Cr1 N0A 2.111(6) . y
Cr1 N2 2.118(7) 2_575 y
Cr1 N0 2.136(6) . y
Cr1 Cr2 2.3647(10) . y
Cr1 Cl1 2.551(2) . y
Cr2 N6A 2.024(7) . y
Cr2 N6 2.022(7) . y
N0 C1 1.349(10) . ?
N0 C5 1.396(10) . ?
C1 C2 1.372(14) . ?
N1 C11 1.348(11) . ?
N1 C7 1.354(11) . ?
C2 C3 1.402(14) . ?
N2 C7A 1.358(10) . ?
N2 C11A 1.360(10) . ?
C3 C4 1.384(13) . ?
C4 C5 1.382(12) . ?
C5 N6 1.371(11) . ?
N6 C7 1.360(11) . ?
C7 C8 1.407(12) . ?
C8 C9 1.398(13) . ?
C9 C10 1.377(14) . ?
N0A C1A 1.354(10) . ?
N0A C5A 1.361(10) . ?
C1A C2A 1.351(12) . ?
C2A C3A 1.387(12) . ?
C3A C4A 1.365(12) . ?
C4A C5A 1.403(11) . ?
C5A N6A 1.381(10) . ?
N6A C7A 1.366(11) . ?
C7A C8A 1.393(11) . ?
C8A C9A 1.377(12) . ?
C9A C10A 1.398(13) . ?
C10 C11 1.390(13) . ?
C10A C11A 1.347(13) . ?
Cl98 C97 1.488(11) . ?
C97 Cl97 1.85(2) 2_675 ?

loop_
_cod_changelog_entry_id
_cod_changelog_entry_author
_cod_changelog_entry_date
_cod_changelog_entry_text
1 'Vaitkus, Antanas' 2021-10-29T14:40:00+03:00 'Updated bibliographic information.'
